data_7030191
loop_
_publ_author_name
'Gao, Chun-Yan'
'Qiao, Xin'
'Ma, Zhong-Ying'
'Wang, Zhi-Gang'
'Lu, Jing'
'Tian, Jin-Lei'
'Xu, Jing-Yuan'
'Yan, Shi-Ping'

_publ_section_title
;
 Synthesis, characterization, DNA binding and cleavage, BSA interaction
 and anticancer activity of dinuclear zinc complexes.
;
_journal_issue 39
_journal_name_full 'Dalton transactions (Cambridge, England : 2003)'
_journal_page_first 12220
_journal_page_last 12232
_journal_paper_doi 10.1039/c2dt31306e
_journal_volume 41
_journal_year 2012
_chemical_formula_moiety 'C41 H40 Br4 N8 Zn2'
_chemical_formula_sum 'C41 H40 Br4 N8 Zn2'
_chemical_formula_weight 1095.19
_chemical_name_systematic
;
?
;
_space_group_IT_number 14
_symmetry_cell_setting monoclinic
_symmetry_space_group_name_Hall '-P 2ybc'
_symmetry_space_group_name_H-M 'P 1 21/c 1'
_atom_sites_solution_hydrogens geom
_atom_sites_solution_primary direct
_atom_sites_solution_secondary difmap
_audit_creation_method SHELXL-97
_cell_angle_alpha 90.00
_cell_angle_beta 91.810(4)
_cell_angle_gamma 90.00
_cell_formula_units_Z 4
_cell_length_a 8.5897(18)
_cell_length_b 18.367(4)
_cell_length_c 27.736(6)
_cell_measurement_reflns_used 13993
_cell_measurement_temperature 113(2)
_cell_measurement_theta_max 27.2
_cell_measurement_theta_min 1.5
_cell_volume 4373.6(16)
_computing_cell_refinement 'Bruker XSCANS'
_computing_data_collection 'Bruker XSCANS'
_computing_data_reduction 'Bruker SHELXTL'
_computing_molecular_graphics 'Bruker SHELXTL'
_computing_publication_material 'Bruker SHELXTL'
_computing_structure_refinement 'SHELXL-97 (Sheldrick, 1997)'
_computing_structure_solution 'SHELXS-97 (Sheldrick, 1990)'
_diffrn_ambient_temperature 113(2)
_diffrn_measured_fraction_theta_full 0.994
_diffrn_measured_fraction_theta_max 0.994
_diffrn_measurement_device_type 'Bruker P4'
_diffrn_measurement_method '\w scans'
_diffrn_radiation_monochromator graphite
_diffrn_radiation_source 'fine-focus sealed tube'
_diffrn_radiation_type MoK\a
_diffrn_radiation_wavelength 0.71073
_diffrn_reflns_av_R_equivalents 0.0467
_diffrn_reflns_av_sigmaI/netI 0.0443
_diffrn_reflns_limit_h_max 10
_diffrn_reflns_limit_h_min -10
_diffrn_reflns_limit_k_max 21
_diffrn_reflns_limit_k_min -21
_diffrn_reflns_limit_l_max 22
_diffrn_reflns_limit_l_min -32
_diffrn_reflns_number 32216
_diffrn_reflns_theta_full 25.01
_diffrn_reflns_theta_max 25.01
_diffrn_reflns_theta_min 1.47
_exptl_absorpt_coefficient_mu 4.790
_exptl_absorpt_correction_T_max 0.59
_exptl_absorpt_correction_T_min 0.439
_exptl_absorpt_correction_type multi-scan
_exptl_absorpt_process_details CrystalClear
_exptl_crystal_colour Colorless
_exptl_crystal_density_diffrn 1.663
_exptl_crystal_density_method 'not measured'
_exptl_crystal_description needle-shaped
_exptl_crystal_F_000 2168
_exptl_crystal_size_max 0.18
_exptl_crystal_size_mid 0.16
_exptl_crystal_size_min 0.11
_refine_diff_density_max 1.412
_refine_diff_density_min -0.776
_refine_diff_density_rms 0.105
_refine_ls_extinction_method none
_refine_ls_goodness_of_fit_ref 1.130
_refine_ls_hydrogen_treatment constr
_refine_ls_matrix_type full
_refine_ls_number_parameters 498
_refine_ls_number_reflns 7665
_refine_ls_number_restraints 0
_refine_ls_restrained_S_all 1.130
_refine_ls_R_factor_all 0.0551
_refine_ls_R_factor_gt 0.0487
_refine_ls_shift/su_max 0.001
_refine_ls_shift/su_mean 0.000
_refine_ls_structure_factor_coef Fsqd
_refine_ls_weighting_details 'calc w=1/[\s^2^(Fo^2^)+(0.0372P)^2^+12.5110P] where P=(Fo^2^+2Fc^2^)/3'
_refine_ls_weighting_scheme calc
_refine_ls_wR_factor_gt 0.1056
_refine_ls_wR_factor_ref 0.1089
_reflns_number_gt 7008
_reflns_number_total 7699
_reflns_threshold_expression >2sigma(I)
_cod_data_source_file c2dt31306e.txt
_cod_data_source_block shelx
_cod_depositor_comments
;
The following automatic conversions were performed:

'_symmetry_cell_setting' value 'Monoclinic' changed to 'monoclinic'
according to
/usr/data/users/saulius/automatic-downloads/retrospective/RSC/lib/dictionaries/cif_core.dic
dictionary named 'cif_core.dic' version 2.4.2 from
2011-04-26.

'_refine_ls_hydrogen_treatment' value 'CONSTR' changed
to 'constr' according to
/usr/data/users/saulius/automatic-downloads/retrospective/RSC/lib/dictionaries/cif_core.dic
dictionary named 'cif_core.dic' version 2.4.2 from 2011-04-26.

Automatic conversion script
Id: cif_fix_values 2281 2013-09-26 08:29:07Z andrius 
;
_cod_original_sg_symbol_H-M P21/c
_cod_database_code 7030191

loop_
_symmetry_equiv_pos_as_xyz
'x, y, z'
'-x, y+1/2, -z+1/2'
'-x, -y, -z'
'x, -y-1/2, z-1/2'

loop_
_atom_site_label
_atom_site_type_symbol
_atom_site_fract_x
_atom_site_fract_y
_atom_site_fract_z
_atom_site_U_iso_or_equiv
_atom_site_adp_type
_atom_site_occupancy
_atom_site_symmetry_multiplicity
_atom_site_calc_flag
_atom_site_refinement_flags
Zn1 Zn 0.99796(6) 0.16660(3) 0.34950(2) 0.02231(15) Uani 1 1 d .
Zn2 Zn 0.39495(7) 0.28631(3) 0.10856(2) 0.02539(15) Uani 1 1 d .
Br1 Br 0.92968(6) 0.10352(3) 0.27502(2) 0.03222(15) Uani 1 1 d .
Br2 Br 1.10437(6) 0.08334(3) 0.411237(19) 0.02602(13) Uani 1 1 d .
Br3 Br 0.50295(7) 0.18453(3) 0.15196(2) 0.04216(17) Uani 1 1 d .
Br4 Br 0.26566(6) 0.26465(3) 0.030695(19) 0.03520(16) Uani 1 1 d .
N1 N 0.7756(5) 0.1757(2) 0.37866(15) 0.0212(9) Uani 1 1 d .
N2 N 1.2014(5) 0.2215(2) 0.32949(15) 0.0223(9) Uani 1 1 d .
N3 N 0.9924(4) 0.2819(2) 0.39161(15) 0.0218(9) Uani 1 1 d .
N4 N 0.1897(5) 0.3052(2) 0.14591(15) 0.0268(10) Uani 1 1 d .
N5 N 0.6040(5) 0.3262(3) 0.08034(16) 0.0300(10) Uani 1 1 d .
N6 N 0.3767(5) 0.4156(2) 0.11491(15) 0.0245(9) Uani 1 1 d .
C1 C 0.6510(6) 0.1356(3) 0.36330(19) 0.0248(11) Uani 1 1 d .
H1 H 0.6578 0.1079 0.3354 0.030 Uiso 1 1 calc R
C2 C 0.5154(6) 0.1350(3) 0.38803(19) 0.0277(12) Uani 1 1 d .
H2 H 0.4312 0.1072 0.3769 0.033 Uiso 1 1 calc R
C3 C 0.5045(6) 0.1758(3) 0.42956(19) 0.0281(12) Uani 1 1 d .
H3 H 0.4136 0.1756 0.4469 0.034 Uiso 1 1 calc R
C4 C 0.6308(6) 0.2171(3) 0.44482(19) 0.0257(11) Uani 1 1 d .
H4 H 0.6254 0.2458 0.4724 0.031 Uiso 1 1 calc R
C5 C 0.7657(6) 0.2156(3) 0.41886(18) 0.0229(11) Uani 1 1 d .
C6 C 0.9121(6) 0.2557(3) 0.43414(18) 0.0232(11) Uani 1 1 d .
H6A H 0.8860 0.2966 0.4545 0.028 Uiso 1 1 calc R
H6B H 0.9804 0.2235 0.4527 0.028 Uiso 1 1 calc R
C7 C 1.1601(5) 0.2960(3) 0.40039(18) 0.0234(11) Uani 1 1 d .
H7A H 1.1967 0.2680 0.4281 0.028 Uiso 1 1 calc R
H7B H 1.1752 0.3472 0.4078 0.028 Uiso 1 1 calc R
C8 C 1.2553(5) 0.2764(3) 0.35752(18) 0.0219(11) Uani 1 1 d .
C9 C 1.3950(6) 0.3115(3) 0.34835(19) 0.0265(12) Uani 1 1 d .
H9 H 1.4310 0.3489 0.3684 0.032 Uiso 1 1 calc R
C10 C 1.4790(6) 0.2906(3) 0.3095(2) 0.0298(12) Uani 1 1 d .
H10 H 1.5717 0.3139 0.3026 0.036 Uiso 1 1 calc R
C11 C 1.4238(6) 0.2343(3) 0.2807(2) 0.0327(13) Uani 1 1 d .
H11 H 1.4794 0.2188 0.2543 0.039 Uiso 1 1 calc R
C12 C 1.2853(6) 0.2014(3) 0.29157(19) 0.0272(12) Uani 1 1 d .
H12 H 1.2483 0.1638 0.2719 0.033 Uiso 1 1 calc R
C13 C 0.9136(5) 0.3415(3) 0.36659(17) 0.0198(10) Uani 1 1 d .
C14 C 0.9611(6) 0.3634(3) 0.32157(19) 0.0313(13) Uani 1 1 d .
H14 H 1.0418 0.3384 0.3073 0.038 Uiso 1 1 calc R
C15 C 0.8917(6) 0.4217(3) 0.29714(19) 0.0329(13) Uani 1 1 d .
H15 H 0.9284 0.4360 0.2674 0.039 Uiso 1 1 calc R
C16 C 0.7663(6) 0.4589(3) 0.31719(18) 0.0225(11) Uani 1 1 d .
C17 C 0.7181(6) 0.4365(3) 0.36138(18) 0.0259(11) Uani 1 1 d .
H17 H 0.6349 0.4603 0.3751 0.031 Uiso 1 1 calc R
C18 C 0.7902(6) 0.3790(3) 0.38644(19) 0.0266(11) Uani 1 1 d .
H18 H 0.7554 0.3657 0.4166 0.032 Uiso 1 1 calc R
C19 C 0.6873(6) 0.5206(3) 0.28961(19) 0.0288(12) Uani 1 1 d .
H19A H 0.6131 0.5440 0.3102 0.035 Uiso 1 1 calc R
H19B H 0.7649 0.5565 0.2814 0.035 Uiso 1 1 calc R
C20 C 0.6034(6) 0.4952(3) 0.24399(18) 0.0228(11) Uani 1 1 d .
C21 C 0.6758(6) 0.4972(3) 0.20008(19) 0.0269(12) Uani 1 1 d .
H21 H 0.7758 0.5163 0.1988 0.032 Uiso 1 1 calc R
C22 C 0.6039(6) 0.4717(3) 0.15811(19) 0.0271(12) Uani 1 1 d .
H22 H 0.6561 0.4738 0.1293 0.033 Uiso 1 1 calc R
C23 C 0.4534(6) 0.4428(3) 0.15865(18) 0.0232(11) Uani 1 1 d .
C24 C 0.3802(6) 0.4413(3) 0.2026(2) 0.0308(12) Uani 1 1 d .
H24 H 0.2798 0.4225 0.2040 0.037 Uiso 1 1 calc R
C25 C 0.4536(6) 0.4670(3) 0.2442(2) 0.0302(12) Uani 1 1 d .
H25 H 0.4014 0.4653 0.2731 0.036 Uiso 1 1 calc R
C26 C 0.1137(7) 0.2531(3) 0.1698(2) 0.0365(14) Uani 1 1 d .
H26 H 0.1615 0.2080 0.1742 0.044 Uiso 1 1 calc R
C27 C -0.0329(7) 0.2637(3) 0.1881(2) 0.0384(14) Uani 1 1 d .
H27 H -0.0828 0.2265 0.2043 0.046 Uiso 1 1 calc R
C28 C -0.1029(7) 0.3305(3) 0.1817(2) 0.0368(14) Uani 1 1 d .
H28 H -0.2018 0.3388 0.1932 0.044 Uiso 1 1 calc R
C29 C -0.0260(6) 0.3845(3) 0.15836(19) 0.0319(13) Uani 1 1 d .
H29 H -0.0710 0.4302 0.1544 0.038 Uiso 1 1 calc R
C30 C 0.1198(6) 0.3701(3) 0.14072(18) 0.0260(11) Uani 1 1 d .
C31 C 0.2060(6) 0.4280(3) 0.1134(2) 0.0282(12) Uani 1 1 d .
H31A H 0.1682 0.4285 0.0801 0.034 Uiso 1 1 calc R
H31B H 0.1843 0.4753 0.1273 0.034 Uiso 1 1 calc R
C32 C 0.4522(6) 0.4368(3) 0.06966(18) 0.0287(12) Uani 1 1 d .
H32A H 0.4769 0.4883 0.0709 0.034 Uiso 1 1 calc R
H32B H 0.3796 0.4290 0.0427 0.034 Uiso 1 1 calc R
C33 C 0.5984(6) 0.3944(3) 0.06148(19) 0.0287(12) Uani 1 1 d .
C34 C 0.7215(7) 0.4215(3) 0.0358(2) 0.0378(14) Uani 1 1 d .
H34 H 0.7169 0.4682 0.0229 0.045 Uiso 1 1 calc R
C35 C 0.8517(7) 0.3784(4) 0.0294(2) 0.0426(16) Uani 1 1 d .
H35 H 0.9350 0.3955 0.0121 0.051 Uiso 1 1 calc R
C36 C 0.8556(7) 0.3090(4) 0.0495(2) 0.0438(16) Uani 1 1 d .
H36 H 0.9427 0.2795 0.0463 0.053 Uiso 1 1 calc R
C37 C 0.7307(6) 0.2848(3) 0.0738(2) 0.0339(13) Uani 1 1 d .
H37 H 0.7329 0.2379 0.0864 0.041 Uiso 1 1 calc R
C38 C 0.8805(11) 0.0704(5) 0.1318(4) 0.090(3) Uani 1 1 d .
H38A H 0.9165 0.0973 0.1047 0.134 Uiso 1 1 calc R
H38B H 0.9669 0.0460 0.1476 0.134 Uiso 1 1 calc R
H38C H 0.8338 0.1033 0.1541 0.134 Uiso 1 1 calc R
C39 C 0.7697(10) 0.0187(4) 0.1159(3) 0.062(2) Uani 1 1 d .
N7 N 0.6779(9) -0.0232(4) 0.1011(3) 0.084(2) Uani 1 1 d .
C40 C 0.3954(16) 0.0756(5) 0.0327(4) 0.121(5) Uani 1 1 d .
H40A H 0.4060 0.0355 0.0547 0.181 Uiso 1 1 calc R
H40B H 0.3412 0.0599 0.0038 0.181 Uiso 1 1 calc R
H40C H 0.3377 0.1140 0.0474 0.181 Uiso 1 1 calc R
C41 C 0.5554(17) 0.1034(4) 0.0204(4) 0.094(4) Uani 1 1 d .
N8 N 0.6843(18) 0.1236(5) 0.0119(3) 0.143(5) Uani 1 1 d .

loop_
_atom_site_aniso_label
_atom_site_aniso_U_11
_atom_site_aniso_U_22
_atom_site_aniso_U_33
_atom_site_aniso_U_23
_atom_site_aniso_U_13
_atom_site_aniso_U_12
Zn1 0.0194(3) 0.0246(3) 0.0228(3) 0.0000(2) -0.0020(2) -0.0002(2)
Zn2 0.0257(3) 0.0277(3) 0.0225(3) 0.0012(3) -0.0025(2) 0.0010(2)
Br1 0.0285(3) 0.0397(3) 0.0281(3) -0.0073(2) -0.0041(2) -0.0029(2)
Br2 0.0221(3) 0.0277(3) 0.0282(3) 0.0045(2) -0.0012(2) 0.0023(2)
Br3 0.0500(4) 0.0409(3) 0.0358(3) 0.0101(3) 0.0057(3) 0.0162(3)
Br4 0.0262(3) 0.0558(4) 0.0233(3) -0.0057(3) -0.0029(2) -0.0013(3)
N1 0.020(2) 0.022(2) 0.022(2) 0.0015(18) -0.0011(17) 0.0037(17)
N2 0.024(2) 0.021(2) 0.022(2) 0.0017(18) -0.0024(18) 0.0005(17)
N3 0.015(2) 0.027(2) 0.023(2) 0.0046(18) -0.0021(17) -0.0013(17)
N4 0.032(2) 0.029(2) 0.019(2) -0.0008(19) -0.0018(19) -0.004(2)
N5 0.019(2) 0.046(3) 0.024(2) -0.007(2) -0.0005(18) -0.003(2)
N6 0.020(2) 0.030(2) 0.024(2) 0.0026(19) -0.0031(18) 0.0010(18)
C1 0.021(3) 0.026(3) 0.027(3) -0.002(2) -0.002(2) -0.002(2)
C2 0.022(3) 0.027(3) 0.034(3) 0.005(2) -0.008(2) -0.002(2)
C3 0.022(3) 0.033(3) 0.029(3) 0.011(2) 0.001(2) 0.001(2)
C4 0.024(3) 0.029(3) 0.023(3) 0.002(2) 0.000(2) 0.007(2)
C5 0.020(3) 0.025(3) 0.023(3) 0.008(2) -0.006(2) 0.002(2)
C6 0.021(3) 0.030(3) 0.019(3) 0.002(2) -0.001(2) 0.002(2)
C7 0.022(3) 0.028(3) 0.020(3) -0.001(2) -0.004(2) -0.001(2)
C8 0.018(2) 0.026(3) 0.021(3) 0.005(2) -0.004(2) 0.001(2)
C9 0.023(3) 0.028(3) 0.028(3) 0.001(2) -0.002(2) -0.002(2)
C10 0.023(3) 0.037(3) 0.030(3) 0.008(3) 0.002(2) -0.006(2)
C11 0.030(3) 0.039(3) 0.029(3) 0.004(3) 0.008(2) 0.002(3)
C12 0.027(3) 0.032(3) 0.023(3) -0.001(2) 0.001(2) 0.003(2)
C13 0.019(2) 0.022(2) 0.018(2) 0.000(2) -0.003(2) -0.002(2)
C14 0.024(3) 0.044(3) 0.026(3) 0.002(3) 0.000(2) 0.011(2)
C15 0.033(3) 0.044(3) 0.022(3) 0.010(3) 0.001(2) 0.004(3)
C16 0.023(3) 0.023(2) 0.021(3) -0.001(2) -0.004(2) -0.001(2)
C17 0.026(3) 0.027(3) 0.024(3) -0.004(2) 0.004(2) 0.003(2)
C18 0.030(3) 0.027(3) 0.023(3) 0.001(2) 0.004(2) 0.001(2)
C19 0.031(3) 0.027(3) 0.028(3) 0.000(2) -0.002(2) 0.000(2)
C20 0.024(3) 0.019(2) 0.025(3) 0.002(2) -0.004(2) 0.006(2)
C21 0.022(3) 0.026(3) 0.033(3) 0.002(2) -0.005(2) 0.000(2)
C22 0.029(3) 0.026(3) 0.026(3) 0.000(2) 0.002(2) 0.000(2)
C23 0.025(3) 0.021(2) 0.024(3) -0.002(2) -0.003(2) 0.006(2)
C24 0.019(3) 0.042(3) 0.032(3) 0.001(3) 0.001(2) -0.004(2)
C25 0.028(3) 0.038(3) 0.025(3) -0.003(2) 0.001(2) 0.001(2)
C26 0.041(3) 0.042(3) 0.027(3) 0.002(3) 0.002(3) -0.002(3)
C27 0.041(3) 0.045(3) 0.029(3) 0.003(3) 0.002(3) -0.014(3)
C28 0.026(3) 0.054(4) 0.031(3) -0.002(3) 0.001(2) -0.003(3)
C29 0.024(3) 0.045(3) 0.027(3) -0.001(3) -0.003(2) 0.002(2)
C30 0.023(3) 0.035(3) 0.019(3) -0.006(2) -0.005(2) 0.004(2)
C31 0.019(3) 0.031(3) 0.034(3) 0.001(2) -0.007(2) 0.004(2)
C32 0.034(3) 0.031(3) 0.021(3) 0.004(2) -0.004(2) -0.001(2)
C33 0.023(3) 0.038(3) 0.025(3) -0.004(2) 0.000(2) -0.007(2)
C34 0.046(4) 0.041(3) 0.026(3) -0.011(3) 0.002(3) -0.016(3)
C35 0.023(3) 0.074(5) 0.031(3) -0.023(3) 0.006(2) -0.018(3)
C36 0.025(3) 0.069(5) 0.038(4) -0.024(3) -0.004(3) 0.000(3)
C37 0.024(3) 0.049(3) 0.028(3) -0.009(3) -0.007(2) 0.005(3)
C38 0.083(6) 0.075(6) 0.109(8) -0.008(6) -0.030(6) 0.015(5)
C39 0.066(5) 0.046(4) 0.073(6) 0.010(4) 0.015(4) 0.016(4)
N7 0.073(5) 0.048(4) 0.133(7) 0.017(4) 0.020(5) -0.003(4)
C40 0.218(15) 0.044(5) 0.101(9) -0.007(5) 0.015(9) 0.013(7)
C41 0.182(13) 0.027(4) 0.074(7) 0.010(4) 0.038(8) 0.011(6)
N8 0.292(16) 0.052(5) 0.089(7) 0.008(5) 0.087(9) -0.014(7)

loop_
_atom_type_symbol
_atom_type_description
_atom_type_scat_dispersion_real
_atom_type_scat_dispersion_imag
_atom_type_scat_source
C C 0.0033 0.0016 'International Tables Vol C Tables 4.2.6.8 and 6.1.1.4'
H H 0.0000 0.0000 'International Tables Vol C Tables 4.2.6.8 and 6.1.1.4'
N N 0.0061 0.0033 'International Tables Vol C Tables 4.2.6.8 and 6.1.1.4'
O O 0.0106 0.0060 'International Tables Vol C Tables 4.2.6.8 and 6.1.1.4'
Zn Zn 0.2839 1.4301 'International Tables Vol C Tables 4.2.6.8 and 6.1.1.4'
Cl Cl 0.1484 0.1585 'International Tables Vol C Tables 4.2.6.8 and 6.1.1.4'
Br Br -0.2901 2.4595 'International Tables Vol C Tables 4.2.6.8 and 6.1.1.4'

loop_
_geom_angle_atom_site_label_1
_geom_angle_atom_site_label_2
_geom_angle_atom_site_label_3
_geom_angle
N1 Zn1 N2 146.46(16)
N1 Zn1 N3 73.32(14)
N2 Zn1 N3 74.77(15)
N1 Zn1 Br1 99.64(11)
N2 Zn1 Br1 100.64(11)
N3 Zn1 Br1 145.24(10)
N1 Zn1 Br2 95.97(11)
N2 Zn1 Br2 100.87(11)
N3 Zn1 Br2 102.80(10)
Br1 Zn1 Br2 111.84(3)
N4 Zn2 N5 149.47(17)
N4 Zn2 N6 75.02(15)
N5 Zn2 N6 74.96(16)
N4 Zn2 Br3 101.47(12)
N5 Zn2 Br3 97.87(13)
N6 Zn2 Br3 139.91(10)
N4 Zn2 Br4 95.63(12)
N5 Zn2 Br4 95.59(12)
N6 Zn2 Br4 101.49(10)
Br3 Zn2 Br4 118.55(3)
C5 N1 C1 119.2(4)
C5 N1 Zn1 116.5(3)
C1 N1 Zn1 123.5(3)
C12 N2 C8 118.3(4)
C12 N2 Zn1 123.0(3)
C8 N2 Zn1 118.6(3)
C13 N3 C6 114.1(4)
C13 N3 C7 112.6(4)
C6 N3 C7 114.0(4)
C13 N3 Zn1 116.4(3)
C6 N3 Zn1 96.8(3)
C7 N3 Zn1 101.5(3)
C30 N4 C26 117.6(5)
C30 N4 Zn2 118.3(3)
C26 N4 Zn2 123.6(4)
C37 N5 C33 119.2(5)
C37 N5 Zn2 123.7(4)
C33 N5 Zn2 116.3(3)
C23 N6 C32 114.7(4)
C23 N6 C31 113.1(4)
C32 N6 C31 113.2(4)
C23 N6 Zn2 112.0(3)
C32 N6 Zn2 99.6(3)
C31 N6 Zn2 102.6(3)
N1 C1 C2 121.5(5)
C1 C2 C3 119.6(5)
C4 C3 C2 118.8(5)
C3 C4 C5 119.5(5)
N1 C5 C4 121.4(5)
N1 C5 C6 115.3(4)
C4 C5 C6 123.3(5)
N3 C6 C5 110.1(4)
N3 C7 C8 112.2(4)
N2 C8 C9 121.6(5)
N2 C8 C7 116.7(4)
C9 C8 C7 121.6(5)
C10 C9 C8 119.4(5)
C9 C10 C11 119.0(5)
C12 C11 C10 119.0(5)
N2 C12 C11 122.7(5)
C14 C13 C18 117.6(5)
C14 C13 N3 120.2(4)
C18 C13 N3 122.2(4)
C13 C14 C15 121.9(5)
C14 C15 C16 120.3(5)
C17 C16 C15 117.7(5)
C17 C16 C19 122.2(5)
C15 C16 C19 120.1(5)
C16 C17 C18 122.0(5)
C13 C18 C17 120.5(5)
C20 C19 C16 112.8(4)
C21 C20 C25 117.1(5)
C21 C20 C19 120.9(5)
C25 C20 C19 122.0(5)
C22 C21 C20 122.0(5)
C21 C22 C23 120.6(5)
C24 C23 C22 117.5(5)
C24 C23 N6 121.3(4)
C22 C23 N6 121.2(5)
C25 C24 C23 121.3(5)
C24 C25 C20 121.5(5)
N4 C26 C27 122.7(6)
C28 C27 C26 118.5(6)
C29 C28 C27 119.6(5)
C28 C29 C30 119.0(5)
N4 C30 C29 122.6(5)
N4 C30 C31 117.1(4)
C29 C30 C31 120.3(5)
N6 C31 C30 112.1(4)
N6 C32 C33 112.5(4)
N5 C33 C34 120.7(5)
N5 C33 C32 116.1(5)
C34 C33 C32 123.2(5)
C35 C34 C33 119.4(6)
C34 C35 C36 118.9(6)
C37 C36 C35 119.2(6)
N5 C37 C36 122.5(6)
N7 C39 C38 177.7(10)
N8 C41 C40 177.5(12)

loop_
_geom_bond_atom_site_label_1
_geom_bond_atom_site_label_2
_geom_bond_distance
Zn1 N1 2.104(4)
Zn1 N2 2.107(4)
Zn1 N3 2.420(4)
Zn1 Br1 2.4244(9)
Zn1 Br2 2.4510(8)
Zn2 N4 2.102(4)
Zn2 N5 2.112(4)
Zn2 N6 2.387(4)
Zn2 Br3 2.3946(9)
Zn2 Br4 2.4299(9)
N1 C5 1.339(6)
N1 C1 1.357(6)
N2 C12 1.345(6)
N2 C8 1.346(6)
N3 C13 1.452(6)
N3 C6 1.466(6)
N3 C7 1.476(6)
N4 C30 1.340(7)
N4 C26 1.345(7)
N5 C37 1.345(7)
N5 C33 1.358(7)
N6 C23 1.451(6)
N6 C32 1.483(7)
N6 C31 1.484(6)
C1 C2 1.371(7)
C2 C3 1.381(8)
C3 C4 1.380(7)
C4 C5 1.383(7)
C5 C6 1.507(7)
C7 C8 1.508(7)
C8 C9 1.393(7)
C9 C10 1.372(7)
C10 C11 1.381(8)
C11 C12 1.375(7)
C13 C14 1.386(7)
C13 C18 1.392(7)
C14 C15 1.391(7)
C15 C16 1.406(7)
C16 C17 1.369(7)
C16 C19 1.515(7)
C17 C18 1.398(7)
C19 C20 1.510(7)
C20 C21 1.385(7)
C20 C25 1.388(7)
C21 C22 1.382(7)
C22 C23 1.398(7)
C23 C24 1.389(7)
C24 C25 1.381(7)
C26 C27 1.387(8)
C27 C28 1.375(8)
C28 C29 1.367(8)
C29 C30 1.385(7)
C30 C31 1.513(7)
C32 C33 1.501(7)
C33 C34 1.387(8)
C34 C35 1.386(9)
C35 C36 1.390(9)
C36 C37 1.360(8)
C38 C39 1.405(12)
C39 N7 1.168(10)
C40 C41 1.515(16)
C41 N8 1.198(16)

loop_
_geom_torsion_atom_site_label_1
_geom_torsion_atom_site_label_2
_geom_torsion_atom_site_label_3
_geom_torsion_atom_site_label_4
_geom_torsion
N2 Zn1 N1 C5 -46.7(5)
N3 Zn1 N1 C5 -28.2(3)
Br1 Zn1 N1 C5 -173.2(3)
Br2 Zn1 N1 C5 73.4(3)
N2 Zn1 N1 C1 143.3(4)
N3 Zn1 N1 C1 161.7(4)
Br1 Zn1 N1 C1 16.7(4)
Br2 Zn1 N1 C1 -96.7(4)
N1 Zn1 N2 C12 -146.0(4)
N3 Zn1 N2 C12 -164.3(4)
Br1 Zn1 N2 C12 -19.7(4)
Br2 Zn1 N2 C12 95.3(4)
N1 Zn1 N2 C8 38.2(5)
N3 Zn1 N2 C8 19.8(3)
Br1 Zn1 N2 C8 164.5(3)
Br2 Zn1 N2 C8 -80.6(3)
N1 Zn1 N3 C13 -79.0(3)
N2 Zn1 N3 C13 90.6(3)
Br1 Zn1 N3 C13 3.8(4)
Br2 Zn1 N3 C13 -171.5(3)
N1 Zn1 N3 C6 42.2(3)
N2 Zn1 N3 C6 -148.3(3)
Br1 Zn1 N3 C6 125.0(2)
Br2 Zn1 N3 C6 -50.3(3)
N1 Zn1 N3 C7 158.4(3)
N2 Zn1 N3 C7 -32.1(3)
Br1 Zn1 N3 C7 -118.8(3)
Br2 Zn1 N3 C7 65.9(3)
N5 Zn2 N4 C30 33.4(5)
N6 Zn2 N4 C30 22.7(3)
Br3 Zn2 N4 C30 161.6(3)
Br4 Zn2 N4 C30 -77.7(4)
N5 Zn2 N4 C26 -155.3(4)
N6 Zn2 N4 C26 -166.0(4)
Br3 Zn2 N4 C26 -27.1(4)
Br4 Zn2 N4 C26 93.6(4)
N4 Zn2 N5 C37 153.2(4)
N6 Zn2 N5 C37 163.9(4)
Br3 Zn2 N5 C37 24.2(4)
Br4 Zn2 N5 C37 -95.7(4)
N4 Zn2 N5 C33 -37.0(5)
N6 Zn2 N5 C33 -26.3(4)
Br3 Zn2 N5 C33 -166.0(3)
Br4 Zn2 N5 C33 74.1(4)
N4 Zn2 N6 C23 89.6(3)
N5 Zn2 N6 C23 -84.8(3)
Br3 Zn2 N6 C23 -0.5(4)
Br4 Zn2 N6 C23 -177.6(3)
N4 Zn2 N6 C32 -148.6(3)
N5 Zn2 N6 C32 37.0(3)
Br3 Zn2 N6 C32 121.3(3)
Br4 Zn2 N6 C32 -55.8(3)
N4 Zn2 N6 C31 -32.0(3)
N5 Zn2 N6 C31 153.6(3)
Br3 Zn2 N6 C31 -122.1(3)
Br4 Zn2 N6 C31 60.8(3)
C5 N1 C1 C2 -0.1(7)
Zn1 N1 C1 C2 169.7(4)
N1 C1 C2 C3 -0.1(8)
C1 C2 C3 C4 0.7(7)
C2 C3 C4 C5 -1.2(7)
C1 N1 C5 C4 -0.4(7)
Zn1 N1 C5 C4 -170.9(4)
C1 N1 C5 C6 177.5(4)
Zn1 N1 C5 C6 7.0(5)
C3 C4 C5 N1 1.1(7)
C3 C4 C5 C6 -176.7(5)
C13 N3 C6 C5 71.0(5)
C7 N3 C6 C5 -157.7(4)
Zn1 N3 C6 C5 -51.9(4)
N1 C5 C6 N3 36.7(6)
C4 C5 C6 N3 -145.4(5)
C13 N3 C7 C8 -84.3(5)
C6 N3 C7 C8 143.8(4)
Zn1 N3 C7 C8 41.0(4)
C12 N2 C8 C9 -0.7(7)
Zn1 N2 C8 C9 175.4(4)
C12 N2 C8 C7 -178.5(4)
Zn1 N2 C8 C7 -2.4(5)
N3 C7 C8 N2 -30.4(6)
N3 C7 C8 C9 151.8(4)
N2 C8 C9 C10 0.9(7)
C7 C8 C9 C10 178.6(5)
C8 C9 C10 C11 -0.9(8)
C9 C10 C11 C12 0.7(8)
C8 N2 C12 C11 0.5(7)
Zn1 N2 C12 C11 -175.4(4)
C10 C11 C12 N2 -0.5(8)
C6 N3 C13 C14 -169.0(4)
C7 N3 C13 C14 59.1(6)
Zn1 N3 C13 C14 -57.5(5)
C6 N3 C13 C18 11.6(6)
C7 N3 C13 C18 -120.3(5)
Zn1 N3 C13 C18 123.0(4)
C18 C13 C14 C15 1.5(8)
N3 C13 C14 C15 -178.0(5)
C13 C14 C15 C16 -2.1(8)
C14 C15 C16 C17 1.0(8)
C14 C15 C16 C19 -177.7(5)
C15 C16 C17 C18 0.4(8)
C19 C16 C17 C18 179.2(5)
C14 C13 C18 C17 0.0(7)
N3 C13 C18 C17 179.4(4)
C16 C17 C18 C13 -0.9(8)
C17 C16 C19 C20 -112.7(6)
C15 C16 C19 C20 66.0(6)
C16 C19 C20 C21 -94.2(6)
C16 C19 C20 C25 83.7(6)
C25 C20 C21 C22 -0.6(7)
C19 C20 C21 C22 177.4(5)
C20 C21 C22 C23 0.2(8)
C21 C22 C23 C24 0.3(7)
C21 C22 C23 N6 -179.8(4)
C32 N6 C23 C24 165.9(5)
C31 N6 C23 C24 33.9(6)
Zn2 N6 C23 C24 -81.4(5)
C32 N6 C23 C22 -13.9(6)
C31 N6 C23 C22 -145.9(5)
Zn2 N6 C23 C22 98.7(5)
C22 C23 C24 C25 -0.3(8)
N6 C23 C24 C25 179.8(5)
C23 C24 C25 C20 -0.2(8)
C21 C20 C25 C24 0.6(8)
C19 C20 C25 C24 -177.4(5)
C30 N4 C26 C27 1.2(8)
Zn2 N4 C26 C27 -170.1(4)
N4 C26 C27 C28 -0.3(9)
C26 C27 C28 C29 -0.9(8)
C27 C28 C29 C30 1.3(8)
C26 N4 C30 C29 -0.8(7)
Zn2 N4 C30 C29 171.0(4)
C26 N4 C30 C31 -179.5(5)
Zn2 N4 C30 C31 -7.7(6)
C28 C29 C30 N4 -0.5(8)
C28 C29 C30 C31 178.2(5)
C23 N6 C31 C30 -82.7(5)
C32 N6 C31 C30 144.6(4)
Zn2 N6 C31 C30 38.1(5)
N4 C30 C31 N6 -24.6(6)
C29 C30 C31 N6 156.6(5)
C23 N6 C32 C33 75.1(5)
C31 N6 C32 C33 -152.9(4)
Zn2 N6 C32 C33 -44.7(4)
C37 N5 C33 C34 -0.1(7)
Zn2 N5 C33 C34 -170.4(4)
C37 N5 C33 C32 179.1(4)
Zn2 N5 C33 C32 8.8(6)
N6 C32 C33 N5 29.1(6)
N6 C32 C33 C34 -151.8(5)
N5 C33 C34 C35 -0.2(8)
C32 C33 C34 C35 -179.3(5)
C33 C34 C35 C36 -0.5(8)
C34 C35 C36 C37 1.4(8)
C33 N5 C37 C36 1.0(8)
Zn2 N5 C37 C36 170.6(4)
C35 C36 C37 N5 -1.7(8)
